data_1572877
loop_
_publ_author_name
'Hawash, Mohammed'
'Al-Smadi, Derar'
'Kumar, Anil'
'Olech, Barbara'
'Dominiak, Paulina Maria'
'Jaradat, Nidal'
'Antari, Sarah'
'Mohammed, Sarah'
'Nasasrh, Alaa'
'Abualhasan, Murad'
'Musa, Ahmed'
'Suboh, Shorooq'
'\,Capan, \.Irfan'
'Qneibi, Mohammad'
'Natsheh, Hiba'

_publ_section_title
;
 Characterization and Investigation of Novel Benzodioxol Derivatives as
 Antidiabetic Agents: An In Vitro and In Vivo Study in an Animal Model
;
_journal_issue 10
_journal_name_full Biomolecules
_journal_page_first 1486
_journal_paper_doi 10.3390/biom13101486
_journal_volume 13
_journal_year 2023
_chemical_formula_moiety 'C16 H15 N O5'
_chemical_formula_sum 'C16 H15 N O5'
_chemical_formula_weight 301.298
_space_group_crystal_system monoclinic
_space_group_IT_number 15
_space_group_name_Hall '-C 2yc'
_space_group_name_H-M_alt 'C 1 2/c 1'
_symmetry_Int_Tables_number 15
_atom_sites_solution_primary dual
_audit_creation_date 2023-08-09
_audit_creation_method
;
Olex2 1.5-alpha
(compiled 2022.06.10 svn.r3fa896fb for OlexSys, GUI svn.r6535)
;
_cell_angle_alpha 90
_cell_angle_beta 114.8
_cell_angle_gamma 90.000(1)
_cell_formula_units_Z 8
_cell_length_a 28.3000(1)
_cell_length_b 4.9000(1)
_cell_length_c 20.400(1)
_cell_measurement_reflns_used 5858
_cell_measurement_temperature 81.15
_cell_measurement_theta_max 0.91
_cell_measurement_theta_min 0.07
_cell_volume 2567.98(14)
_computing_molecular_graphics 'Olex2 1.5-alpha (Dolomanov et al., 2009)'
_computing_publication_material 'Olex2 1.5-alpha (Dolomanov et al., 2009)'
_computing_structure_refinement 'olex2.refine 1.5-alpha (Bourhis et al., 2015)'
_computing_structure_solution 'SHELXT 2018/2 (Sheldrick, 2018)'
_diffrn_ambient_temperature 81.15
_diffrn_measured_fraction_theta_full 0.7986
_diffrn_measured_fraction_theta_max 0.7875
_diffrn_measurement_device_type 'ThermoFisher 200kV Glacios TEM with CetaD CMOS'
_diffrn_radiation_type electron
_diffrn_radiation_wavelength 0.02508
_diffrn_reflns_av_R_equivalents 0.1438
_diffrn_reflns_av_unetI/netI 0.1639
_diffrn_reflns_Laue_measured_fraction_full 0.7986
_diffrn_reflns_Laue_measured_fraction_max 0.7875
_diffrn_reflns_limit_h_max 31
_diffrn_reflns_limit_h_min -32
_diffrn_reflns_limit_k_max 6
_diffrn_reflns_limit_k_min -6
_diffrn_reflns_limit_l_max 25
_diffrn_reflns_limit_l_min -25
_diffrn_reflns_number 5858
_diffrn_reflns_point_group_measured_fraction_full 0.7986
_diffrn_reflns_point_group_measured_fraction_max 0.7875
_diffrn_reflns_theta_full 0.8622
_diffrn_reflns_theta_max 0.91
_diffrn_reflns_theta_min 0.07
_exptl_absorpt_coefficient_mu 0.000
_exptl_crystal_density_diffrn 1.559
_exptl_crystal_description Plate
_exptl_crystal_F_000 470.296
_refine_diff_density_max 0.215
_refine_diff_density_min -0.248
_refine_diff_density_rms 0.0600
_refine_ls_d_res_high 0.7931
_refine_ls_d_res_low 9.6804
_refine_ls_extinction_coef 1703(542)
_refine_ls_extinction_expression Fc^*^=kFc[1+0.001xFc^2^\l^3^/sin(2\q)]^-1/4^
_refine_ls_goodness_of_fit_ref 1.2593
_refine_ls_hydrogen_treatment constr
_refine_ls_matrix_type full
_refine_ls_number_constraints 12
_refine_ls_number_parameters 205
_refine_ls_number_reflns 2123
_refine_ls_number_restraints 0
_refine_ls_restrained_S_all 1.2593
_refine_ls_R_factor_all 0.2187
_refine_ls_R_factor_gt 0.1419
_refine_ls_shift/su_max -0.0004
_refine_ls_shift/su_mean 0.0001
_refine_ls_structure_factor_coef Fsqd
_refine_ls_weighting_details 'w=1/[\s^2^(Fo^2^)+(0.2P)^2^] where P=(Fo^2^+2Fc^2^)/3'
_refine_ls_weighting_scheme calc
_refine_ls_wR_factor_gt 0.3498
_refine_ls_wR_factor_ref 0.4060
_reflns_Friedel_coverage 0.0
_reflns_limit_h_max 31
_reflns_limit_h_min -32
_reflns_limit_k_max 6
_reflns_limit_k_min 0
_reflns_limit_l_max 25
_reflns_limit_l_min 0
_reflns_number_gt 1102
_reflns_number_total 2123
_reflns_threshold_expression I>=2u(I)
_cod_data_source_file SSA15_final_file001.cif
_cod_data_source_block SSA15_5
_cod_depositor_comments
;loop _audit_support was added

 The loop audit_support has been corrected
;
_cod_database_code 1572877
_olex2_refinement_description
;
1. Uiso/Uaniso restraints and constraints
Uanis(C3) = Uanis(C2)
Uanis(O2) = Uanis(O3)
Uanis(O3) = Uanis(O2)
Uanis(C2) = Uanis(C3)
2.a Secondary CH2 refined with riding coordinates:
 C1(H1a,H1b)
2.b Aromatic/amide H refined with riding coordinates:
 N1(H1), C4(H4), C6(H6), C3(H3), C10(H10), C14(H14), C12(H12)
2.c Idealised Me refined as rotating group:
 C16(H16a,H16b,H16c), C15(H15a,H15b,H15c)
;
_olex2_submission_special_instructions 'No special instructions were received'

loop_
_space_group_symop_id
_space_group_symop_operation_xyz
1 x,y,z
2 -x,y,-z+1/2
3 -x,-y,-z
4 x,-y,z-1/2
5 x+1/2,y+1/2,z
6 -x+1/2,y+1/2,-z+1/2
7 -x+1/2,-y+1/2,-z
8 x+1/2,-y+1/2,z-1/2

loop_
_atom_site_label
_atom_site_type_symbol
_atom_site_fract_x
_atom_site_fract_y
_atom_site_fract_z
_atom_site_U_iso_or_equiv
_atom_site_adp_type
_atom_site_occupancy
_atom_site_refinement_flags_posn
O3 O 0.2664(3) 0.3153(10) 0.0809(2) 0.046(2) Uani 1.000000 .
O5 O 0.4998(3) 0.7480(10) 0.6357(2) 0.046(3) Uani 1.000000 .
C9 C 0.3981(3) 0.3953(10) 0.4917(3) 0.032(3) Uani 1.000000 .
C5 C 0.3325(3) 0.2492(10) 0.2966(3) 0.031(3) Uani 1.000000 .
O4 O 0.3910(3) 0.0502(9) 0.6384(2) 0.038(2) Uani 1.000000 .
N1 N 0.3730(3) 0.4053(9) 0.4172(2) 0.044(3) Uani 1.000000 .
H1 H 0.3678(3) 0.5948(9) 0.3937(2) 0.031(8) Uiso 1.000000 R
O1 O 0.3570(3) -0.0318(9) 0.3957(2) 0.041(3) Uani 1.000000 .
C4 C 0.3463(4) 0.4655(11) 0.2669(3) 0.035(3) Uani 1.000000 .
H4 H 0.3739(4) 0.6129(11) 0.3019(3) 0.033(8) Uiso 1.000000 R
C6 C 0.2981(4) 0.0664(10) 0.2533(3) 0.031(3) Uani 1.000000 .
H6 H 0.2878(4) -0.1117(10) 0.2760(3) 0.049(10) Uiso 1.000000 R
C8 C 0.3550(3) 0.1952(9) 0.3735(3) 0.027(2) Uani 1.000000 .
C11 C 0.4096(4) 0.2258(11) 0.6043(3) 0.040(3) Uani 1.000000 .
C3 C 0.3259(4) 0.5012(11) 0.1937(3) 0.038(2) Uani 1.000000 .
H3 H 0.3375(4) 0.6715(11) 0.1699(3) 0.052(10) Uiso 1.000000 R
C10 C 0.3829(4) 0.2203(11) 0.5307(3) 0.034(3) Uani 1.000000 .
H10 H 0.3506(4) 0.0812(11) 0.5046(3) 0.039(9) Uiso 1.000000 R
O2 O 0.2416(3) -0.0380(10) 0.1299(2) 0.046(2) Uani 1.000000 .
C7 C 0.2767(4) 0.1070(11) 0.1816(3) 0.037(3) Uani 1.000000 .
C14 C 0.4375(4) 0.5766(11) 0.5244(3) 0.043(3) Uani 1.000000 .
H14 H 0.4493(4) 0.7159(11) 0.4928(3) 0.030(8) Uiso 1.000000 R
C12 C 0.4481(4) 0.4041(10) 0.6390(3) 0.038(3) Uani 1.000000 .
H12 H 0.4677(4) 0.4088(10) 0.6974(3) 0.054(11) Uiso 1.000000 R
C2 C 0.2917(4) 0.3209(11) 0.1532(3) 0.038(2) Uani 1.000000 .
C13 C 0.4617(4) 0.5784(11) 0.5978(3) 0.043(3) Uani 1.000000 .
C16 C 0.5184(4) 0.9188(12) 0.5969(3) 0.048(3) Uani 1.000000 .
H16a H 0.5523(6) 1.027(4) 0.6339(3) 0.042(9) Uiso 1.000000 GR
H16b H 0.5286(10) 0.7981(13) 0.5606(11) 0.11(2) Uiso 1.000000 GR
H16c H 0.4887(5) 1.063(3) 0.5663(10) 0.041(9) Uiso 1.000000 GR
C15 C 0.4217(5) 0.0128(14) 0.7119(3) 0.046(3) Uani 1.000000 .
H15a H 0.4235(11) 0.201(2) 0.7403(3) 0.055(11) Uiso 1.000000 GR
H15b H 0.4050(7) -0.145(4) 0.7323(4) 0.058(12) Uiso 1.000000 GR
H15c H 0.4604(5) -0.046(6) 0.7199(3) 0.064(15) Uiso 1.000000 GR
C1 C 0.2374(5) 0.0761(13) 0.0656(3) 0.065(4) Uani 1.000000 .
H1a H 0.1967(5) 0.1206(13) 0.0311(3) 0.078(16) Uiso 1.000000 R
H1b H 0.2518(5) -0.0666(13) 0.0373(3) 0.10(2) Uiso 1.000000 R

loop_
_atom_site_aniso_label
_atom_site_aniso_U_11
_atom_site_aniso_U_22
_atom_site_aniso_U_33
_atom_site_aniso_U_12
_atom_site_aniso_U_13
_atom_site_aniso_U_23
O3 0.083(5) 0.030(2) 0.0087(17) -0.017(2) 0.003(2) -0.0016(13)
O5 0.077(8) 0.031(3) 0.015(2) -0.011(3) 0.004(3) -0.001(2)
C9 0.069(8) 0.012(3) 0.006(2) -0.011(3) 0.008(3) -0.003(2)
C5 0.056(7) 0.014(3) 0.009(3) 0.001(3) 0.000(3) -0.000(2)
O4 0.058(7) 0.026(3) 0.015(2) 0.000(3) -0.001(3) 0.0005(19)
N1 0.089(8) 0.010(2) 0.009(2) 0.001(3) -0.004(3) 0.0026(17)
O1 0.086(7) 0.011(2) 0.018(2) 0.004(3) 0.012(3) 0.0016(18)
C4 0.061(8) 0.020(3) 0.010(3) -0.008(3) 0.001(3) -0.003(2)
C6 0.059(8) 0.018(3) 0.008(3) -0.005(3) 0.004(3) 0.001(2)
C8 0.051(7) 0.008(2) 0.013(3) -0.005(3) 0.006(3) -0.004(2)
C11 0.074(9) 0.021(3) 0.013(3) -0.003(4) 0.005(3) 0.002(2)
C3 0.070(6) 0.024(2) 0.0069(19) -0.006(2) 0.003(2) -0.0001(15)
C10 0.056(8) 0.021(3) 0.020(3) -0.003(3) 0.011(3) 0.002(2)
O2 0.083(5) 0.030(2) 0.0087(17) -0.017(2) 0.003(2) -0.0016(13)
C7 0.067(9) 0.023(3) 0.007(3) -0.011(3) 0.002(3) -0.000(2)
C14 0.086(9) 0.015(3) 0.009(3) 0.002(3) 0.002(4) 0.003(2)
C12 0.073(9) 0.019(3) 0.011(3) 0.007(3) 0.006(3) 0.005(2)
C2 0.070(6) 0.024(2) 0.0069(19) -0.006(2) 0.003(2) -0.0001(15)
C13 0.078(9) 0.024(3) 0.006(3) -0.010(4) -0.002(3) -0.006(2)
C16 0.075(9) 0.028(4) 0.021(3) 0.001(4) -0.001(4) -0.004(3)
C15 0.080(10) 0.046(4) 0.014(3) -0.006(4) 0.020(4) 0.006(3)
C1 0.128(12) 0.044(4) 0.008(3) -0.025(5) 0.014(4) 0.001(3)

loop_
_atom_type_symbol
_atom_type_scat_dispersion_real
_atom_type_scat_dispersion_imag
_atom_type_scat_source
_atom_type_scat_dispersion_source
C 0.00000 0.00000 'NoSpherA2: Chem.Sci. 2021, DOI:10.1039/D0SC05526C' custom
H 0.00000 0.00000 'NoSpherA2: Chem.Sci. 2021, DOI:10.1039/D0SC05526C' custom
N 0.00000 0.00000 'NoSpherA2: Chem.Sci. 2021, DOI:10.1039/D0SC05526C' custom
O 0.00000 0.00000 'NoSpherA2: Chem.Sci. 2021, DOI:10.1039/D0SC05526C' custom

loop_
_geom_angle_atom_site_label_1
_geom_angle_atom_site_label_2
_geom_angle_atom_site_label_3
_geom_angle
_geom_angle_site_symmetry_1
_geom_angle_site_symmetry_3
C1 O3 C2 104.8(5) . .
C16 O5 C13 116.9(5) . .
C10 C9 N1 121.5(6) . .
C14 C9 N1 117.0(6) . .
C14 C9 C10 121.5(5) . .
C6 C5 C4 119.4(5) . .
C8 C5 C4 123.2(5) . .
C8 C5 C6 117.3(5) . .
C15 O4 C11 115.9(7) . .
H1 N1 C9 116.9(3) . .
C8 N1 C9 126.3(5) . .
C8 N1 H1 116.9(3) . .
H4 C4 C5 119.4(3) . .
C3 C4 C5 121.2(6) . .
C3 C4 H4 119.4(4) . .
H6 C6 C5 120.4(3) . .
C7 C6 C5 119.3(6) . .
C7 C6 H6 120.4(4) . .
N1 C8 C5 117.4(4) . .
O1 C8 C5 120.7(5) . .
O1 C8 N1 121.9(5) . .
C10 C11 O4 113.4(6) . .
C12 C11 O4 123.4(5) . .
C12 C11 C10 123.0(6) . .
H3 C3 C4 121.2(4) . .
C2 C3 C4 117.5(6) . .
C2 C3 H3 121.2(3) . .
C11 C10 C9 117.6(7) . .
H10 C10 C9 121.2(4) . .
H10 C10 C11 121.2(4) . .
C1 O2 C7 106.2(6) . .
O2 C7 C6 129.8(6) . .
C2 C7 C6 120.2(6) . .
C2 C7 O2 110.0(5) . .
H14 C14 C9 120.9(3) . .
C13 C14 C9 118.2(6) . .
C13 C14 H14 120.9(5) . .
H12 C12 C11 121.4(3) . .
C13 C12 C11 117.3(5) . .
C13 C12 H12 121.4(4) . .
C3 C2 O3 128.0(6) . .
C7 C2 O3 109.7(6) . .
C7 C2 C3 122.3(5) . .
C14 C13 O5 123.9(7) . .
C12 C13 O5 113.8(5) . .
C12 C13 C14 122.3(7) . .
H16a C16 O5 109.5 . .
H16b C16 O5 109.5 . .
H16b C16 H16a 109.5 . .
H16c C16 O5 109.5 . .
H16c C16 H16a 109.5 . .
H16c C16 H16b 109.5 . .
H15a C15 O4 109.5 . .
H15b C15 O4 109.5 . .
H15b C15 H15a 109.5 . .
H15c C15 O4 109.5 . .
H15c C15 H15a 109.5 . .
H15c C15 H15b 109.5 . .
O2 C1 O3 108.7(5) . .
H1a C1 O3 109.9(5) . .
H1a C1 O2 109.9(6) . .
H1b C1 O3 109.9(6) . .
H1b C1 O2 109.9(5) . .
H1b C1 H1a 108.3 . .

loop_
_geom_bond_atom_site_label_1
_geom_bond_atom_site_label_2
_geom_bond_distance
_geom_bond_site_symmetry_2
O3 C2 1.343(6) .
O3 C1 1.389(9) .
O5 C13 1.324(9) .
O5 C16 1.399(11) .
C9 N1 1.383(6) .
C9 C10 1.358(9) .
C9 C14 1.361(10) .
C5 C4 1.357(8) .
C5 C6 1.345(8) .
C5 C8 1.448(7) .
O4 C11 1.345(10) .
O4 C15 1.395(7) .
N1 H1 1.0270 .
N1 C8 1.316(6) .
O1 C8 1.193(6) .
C4 H4 1.0830 .
C4 C3 1.369(7) .
C6 H6 1.0830 .
C6 C7 1.342(7) .
C11 C10 1.368(7) .
C11 C12 1.343(10) .
C3 H3 1.0830 .
C3 C2 1.314(9) .
C10 H10 1.0830 .
O2 C7 1.314(8) .
O2 C1 1.383(8) .
C7 C2 1.350(9) .
C14 H14 1.0830 .
C14 C13 1.360(7) .
C12 H12 1.0830 .
C12 C13 1.361(9) .
C16 H16a 1.0770 .
C16 H16b 1.0770 .
C16 H16c 1.0770 .
C15 H15a 1.0770 .
C15 H15b 1.0770 .
C15 H15c 1.0770 .
C1 H1a 1.0910 .
C1 H1b 1.0910 .

loop_
_geom_torsion_atom_site_label_1
_geom_torsion_atom_site_label_2
_geom_torsion_atom_site_label_3
_geom_torsion_atom_site_label_4
_geom_torsion
_geom_torsion_site_symmetry_1
_geom_torsion_site_symmetry_2
_geom_torsion_site_symmetry_3
_geom_torsion_site_symmetry_4
O3 C2 C3 C4 179.4(10) . . . .
O3 C2 C7 C6 178.0(7) . . . .
O3 C2 C7 O2 -0.8(9) . . . .
O3 C1 O2 C7 -7.4(10) . . . .
O5 C13 C14 C9 -178.8(9) . . . .
O5 C13 C12 C11 179.9(8) . . . .
C9 N1 C8 C5 -176.5(10) . . . .
C9 N1 C8 O1 3.6(12) . . . .
C9 C10 C11 O4 178.6(7) . . . .
C9 C10 C11 C12 3.3(9) . . . .
C9 C14 C13 C12 0.7(10) . . . .
C5 C4 C3 C2 1.3(10) . . . .
C5 C6 C7 O2 -177.8(8) . . . .
C5 C6 C7 C2 3.7(10) . . . .
O4 C11 C12 C13 -177.2(8) . . . .
C4 C3 C2 C7 -0.0(11) . . . .
C6 C7 O2 C1 -173.6(11) . . . .
C6 C7 C2 C3 -2.5(11) . . . .
C11 C12 C13 C14 0.3(10) . . . .
C3 C2 C7 O2 178.8(10) . . . .

loop_
_audit_support.id
_audit_support.funding_organization
_audit_support.funding_organization_doi
_audit_support.funding_organization_url
_audit_support.award_type
_audit_support.award_number
_audit_support.award_recipient
1 'Narodowe Centrum Nauki' https://doi.org/10.13039/501100004281 https://ror.org/03ha2q922 grant 2020/39/I/ST4/02904 'P. M. Dominiak'
